data_7205801
loop_
_publ_author_name
'Brelot, Lydia'
'Cao, Xiao-yu'
'Harrowfield, Jack'
'Lehn, Jean-Marie'
'Rissanen, Kari'
'Russo, Luca'

_publ_section_title
;
 A new hydrogen bonding motif involved in self-recognition in the solid
 state by functionalised macrocycles
;
_journal_issue 7
_journal_name_full CrystEngComm
_journal_page_first 2346
_journal_paper_doi 10.1039/c0ce00814a
_journal_volume 13
_journal_year 2011
_chemical_formula_moiety 'C25 H34 N2 O9'
_chemical_formula_sum 'C25 H34 N2 O9'
_chemical_formula_weight 506.54
_chemical_name_systematic
;
?
;
_space_group_IT_number 2
_symmetry_cell_setting triclinic
_symmetry_space_group_name_Hall '-P 1'
_symmetry_space_group_name_H-M 'P -1'
_atom_sites_solution_hydrogens geom
_atom_sites_solution_primary direct
_atom_sites_solution_secondary difmap
_audit_creation_method SHELXL-97
_audit_update_record
;
2010-09-01 # Formatted by publCIF
;
_cell_angle_alpha 103.977(2)
_cell_angle_beta 97.401(3)
_cell_angle_gamma 94.414(3)
_cell_formula_units_Z 2
_cell_length_a 9.1761(3)
_cell_length_b 11.7881(7)
_cell_length_c 11.8683(7)
_cell_measurement_reflns_used 5771
_cell_measurement_temperature 173(2)
_cell_measurement_theta_max 27.485
_cell_measurement_theta_min 0.998
_cell_volume 1227.58(11)
_computing_cell_refinement 'Denzo (Nonius B.V., 1998)'
_computing_data_collection 'Collect (Nonius B.V., 1998)'
_computing_data_reduction 'Denzo (Nonius B.V., 1998)'
_computing_molecular_graphics 'PLATON 98 (Spek, 1998)'
_computing_publication_material 'SHELXL-97 (Sheldrick, 1997)'
_computing_structure_refinement 'SHELXL-97 (Sheldrick, 1997)'
_computing_structure_solution 'SHELXS-97 (Sheldrick, 1997)'
_diffrn_ambient_temperature 173(2)
_diffrn_measured_fraction_theta_full 0.996
_diffrn_measured_fraction_theta_max 0.996
_diffrn_measurement_device_type KappaCCD
_diffrn_measurement_method 'phi and omega scans'
_diffrn_radiation_monochromator graphite
_diffrn_radiation_source 'fine-focus sealed tube'
_diffrn_radiation_type MoK\a
_diffrn_radiation_wavelength 0.71073
_diffrn_reflns_av_R_equivalents 0.0603
_diffrn_reflns_av_sigmaI/netI 0.0825
_diffrn_reflns_limit_h_max 11
_diffrn_reflns_limit_h_min -11
_diffrn_reflns_limit_k_max 15
_diffrn_reflns_limit_k_min -13
_diffrn_reflns_limit_l_max 12
_diffrn_reflns_limit_l_min -15
_diffrn_reflns_number 11839
_diffrn_reflns_theta_full 27.49
_diffrn_reflns_theta_max 27.49
_diffrn_reflns_theta_min 1.79
_exptl_absorpt_coefficient_mu 0.104
_exptl_absorpt_correction_type none
_exptl_crystal_colour colorless
_exptl_crystal_density_diffrn 1.370
_exptl_crystal_density_method 'not measured'
_exptl_crystal_description block
_exptl_crystal_F_000 540
_exptl_crystal_size_max 0.30
_exptl_crystal_size_mid 0.25
_exptl_crystal_size_min 0.20
_refine_diff_density_max 0.319
_refine_diff_density_min -0.345
_refine_diff_density_rms 0.076
_refine_ls_extinction_coef 0.019(3)
_refine_ls_extinction_expression Fc^*^=kFc[1+0.001xFc^2^\l^3^/sin(2\q)]^-1/4^
_refine_ls_extinction_method SHELXL
_refine_ls_goodness_of_fit_ref 0.993
_refine_ls_hydrogen_treatment mixed
_refine_ls_matrix_type full
_refine_ls_number_parameters 338
_refine_ls_number_reflns 5615
_refine_ls_number_restraints 0
_refine_ls_restrained_S_all 0.993
_refine_ls_R_factor_all 0.1154
_refine_ls_R_factor_gt 0.0531
_refine_ls_shift/su_max 0.000
_refine_ls_shift/su_mean 0.000
_refine_ls_structure_factor_coef Fsqd
_refine_ls_weighting_details 'calc w=1/[\s^2^(Fo^2^)+(0.0908P)^2^+0.0000P] where P=(Fo^2^+2Fc^2^)/3'
_refine_ls_weighting_scheme calc
_refine_ls_wR_factor_gt 0.1226
_refine_ls_wR_factor_ref 0.1717
_reflns_number_gt 3129
_reflns_number_total 5615
_reflns_threshold_expression I>2sigma(I)
_cod_data_source_file c0ce00814a.txt
_cod_data_source_block cao2
_cod_depositor_comments
;
The following automatic conversions were performed:
'_symmetry_cell_setting' value 'Triclinic' changed to 'triclinic'
according to '/home/saulius/struct/CIF-dictionaries/cif_core.dic'
dictionary named 'cif_core.dic' version 2.4.1 from 2010-06-29.

Automatic conversion script
Id: cif_fix_enum 1555 2011-01-17 13:19:09Z saulius 
;
_cod_database_code 7205801

loop_
_symmetry_equiv_pos_as_xyz
'x, y, z'
'-x, -y, -z'

loop_
_atom_site_label
_atom_site_type_symbol
_atom_site_fract_x
_atom_site_fract_y
_atom_site_fract_z
_atom_site_U_iso_or_equiv
_atom_site_adp_type
_atom_site_occupancy
_atom_site_symmetry_multiplicity
_atom_site_calc_flag
_atom_site_refinement_flags
_atom_site_disorder_assembly
_atom_site_disorder_group
C1 C 0.7218(2) 0.3404(2) 0.1620(2) 0.0315(6) Uani 1 1 d . . .
C2 C 0.7932(2) 0.3393(2) 0.2717(2) 0.0391(6) Uani 1 1 d . . .
H2 H 0.7623 0.2806 0.3088 0.047 Uiso 1 1 calc R . .
C3 C 0.9107(3) 0.4247(2) 0.3274(2) 0.0472(7) Uani 1 1 d . . .
H3 H 0.9607 0.4236 0.4023 0.057 Uiso 1 1 calc R . .
C4 C 0.9545(3) 0.5104(2) 0.2747(2) 0.0478(7) Uani 1 1 d . . .
H4 H 1.0349 0.5682 0.3131 0.057 Uiso 1 1 calc R . .
C5 C 0.8813(2) 0.5128(2) 0.1649(2) 0.0412(6) Uani 1 1 d . . .
H5 H 0.9111 0.5730 0.1291 0.049 Uiso 1 1 calc R . .
C6 C 0.7654(2) 0.4278(2) 0.1078(2) 0.0317(6) Uani 1 1 d . . .
C7 C 0.7188(2) 0.5189(2) -0.0503(2) 0.0359(6) Uani 1 1 d . . .
H7A H 0.8190 0.5167 -0.0726 0.043 Uiso 1 1 calc R . .
H7B H 0.7166 0.5947 0.0075 0.043 Uiso 1 1 calc R . .
C8 C 0.6074(3) 0.5090(2) -0.1562(2) 0.0379(6) Uani 1 1 d . . .
H8A H 0.5068 0.4944 -0.1373 0.046 Uiso 1 1 calc R . .
H8B H 0.6141 0.5838 -0.1802 0.046 Uiso 1 1 calc R . .
C9 C 0.5325(3) 0.4097(2) -0.3542(2) 0.0396(6) Uani 1 1 d . . .
H9A H 0.5326 0.4883 -0.3702 0.048 Uiso 1 1 calc R . .
H9B H 0.4308 0.3827 -0.3451 0.048 Uiso 1 1 calc R . .
C10 C 0.5828(2) 0.3246(2) -0.4532(2) 0.0438(7) Uani 1 1 d . . .
H10A H 0.6825 0.3543 -0.4642 0.053 Uiso 1 1 calc R . .
H10B H 0.5891 0.2478 -0.4340 0.053 Uiso 1 1 calc R . .
C11 C 0.3607(2) 0.2220(2) -0.5742(2) 0.0418(6) Uani 1 1 d . . .
H11A H 0.3434 0.2083 -0.4976 0.050 Uiso 1 1 calc R . .
H11B H 0.3800 0.1469 -0.6258 0.050 Uiso 1 1 calc R . .
C12 C 0.2296(2) 0.2682(2) -0.6296(2) 0.0386(6) Uani 1 1 d . . .
H12A H 0.1936 0.3283 -0.5689 0.046 Uiso 1 1 calc R . .
H12B H 0.2600 0.3067 -0.6897 0.046 Uiso 1 1 calc R . .
C13 C 0.0116(2) 0.1433(2) -0.6183(2) 0.0316(5) Uani 1 1 d . . .
C14 C -0.1015(2) 0.05651(19) -0.68271(19) 0.0301(5) Uani 1 1 d . . .
H14 H -0.1022 0.0239 -0.7642 0.036 Uiso 1 1 calc R . .
C15 C -0.2122(2) 0.01852(19) -0.62734(19) 0.0275(5) Uani 1 1 d . . .
C16 C -0.2126(2) 0.06523(19) -0.50756(19) 0.0285(5) Uani 1 1 d . . .
H16 H -0.2908 0.0415 -0.4702 0.034 Uiso 1 1 calc R . .
C17 C -0.0960(2) 0.14714(19) -0.44440(19) 0.0277(5) Uani 1 1 d . . .
C18 C 0.0154(2) 0.1880(2) -0.49972(19) 0.0304(5) Uani 1 1 d . . .
H18 H 0.0928 0.2460 -0.4557 0.037 Uiso 1 1 calc R . .
C19 C -0.1828(2) 0.1524(2) -0.26117(19) 0.0314(5) Uani 1 1 d . . .
H19A H -0.1853 0.0659 -0.2752 0.038 Uiso 1 1 calc R . .
H19B H -0.2832 0.1710 -0.2868 0.038 Uiso 1 1 calc R . .
C20 C -0.1344(2) 0.2106(2) -0.13358(19) 0.0331(6) Uani 1 1 d . . .
H20A H -0.1212 0.2971 -0.1212 0.040 Uiso 1 1 calc R . .
H20B H -0.2104 0.1906 -0.0873 0.040 Uiso 1 1 calc R . .
C21 C 0.0348(2) 0.1866(2) 0.02709(18) 0.0343(6) Uani 1 1 d . . .
H21A H -0.0546 0.1629 0.0582 0.041 Uiso 1 1 calc R . .
H21B H 0.0680 0.2705 0.0660 0.041 Uiso 1 1 calc R . .
C22 C 0.1558(2) 0.1116(2) 0.0510(2) 0.0340(6) Uani 1 1 d . . .
H22A H 0.1349 0.0745 0.1146 0.041 Uiso 1 1 calc R . .
H22B H 0.1584 0.0482 -0.0204 0.041 Uiso 1 1 calc R . .
C23 C 0.4109(2) 0.1089(2) 0.0887(2) 0.0391(6) Uani 1 1 d . . .
H23A H 0.4297 0.0741 0.0079 0.047 Uiso 1 1 calc R . .
H23B H 0.3812 0.0438 0.1233 0.047 Uiso 1 1 calc R . .
C24 C 0.5490(2) 0.1786(2) 0.1605(2) 0.0360(6) Uani 1 1 d . . .
H24A H 0.5276 0.2221 0.2379 0.043 Uiso 1 1 calc R . .
H24B H 0.6238 0.1252 0.1738 0.043 Uiso 1 1 calc R . .
C25 C -0.3358(2) -0.0731(2) -0.69436(19) 0.0300(5) Uani 1 1 d . . .
N1 N -0.2998(2) -0.15467(18) -0.78348(18) 0.0372(5) Uani 1 1 d . . .
N2 N -0.3990(2) -0.25509(18) -0.8457(2) 0.0379(5) Uani 1 1 d . . .
O1 O 0.68573(15) 0.42329(14) 0.00077(13) 0.0337(4) Uani 1 1 d . . .
O2 O 0.63221(16) 0.41550(14) -0.25011(13) 0.0371(4) Uani 1 1 d . . .
O3 O 0.48231(17) 0.30996(16) -0.55848(14) 0.0455(5) Uani 1 1 d . . .
O4 O 0.11189(17) 0.17657(16) -0.68345(14) 0.0462(5) Uani 1 1 d . . .
O5 O -0.07902(15) 0.19565(14) -0.32537(12) 0.0333(4) Uani 1 1 d . . .
O6 O 0.00214(15) 0.17050(15) -0.09613(13) 0.0384(4) Uani 1 1 d . . .
O7 O 0.29498(15) 0.18145(13) 0.08459(14) 0.0363(4) Uani 1 1 d . . .
O8 O 0.60474(15) 0.25945(13) 0.09978(13) 0.0333(4) Uani 1 1 d . . .
O9 O -0.46075(16) -0.07404(16) -0.66970(15) 0.0485(5) Uani 1 1 d . . .
H2N H -0.473(3) -0.266(3) -0.794(3) 0.073(10) Uiso 1 1 d . . .
H1N H -0.218(3) -0.162(2) -0.788(2) 0.042(8) Uiso 1 1 d . . .
H3N H -0.447(3) -0.239(3) -0.911(3) 0.065(9) Uiso 1 1 d . . .

loop_
_atom_site_aniso_label
_atom_site_aniso_U_11
_atom_site_aniso_U_22
_atom_site_aniso_U_33
_atom_site_aniso_U_23
_atom_site_aniso_U_13
_atom_site_aniso_U_12
C1 0.0262(11) 0.0299(13) 0.0360(13) 0.0040(11) 0.0037(10) 0.0040(9)
C2 0.0379(13) 0.0356(15) 0.0409(15) 0.0081(12) -0.0016(11) 0.0041(11)
C3 0.0419(14) 0.0444(17) 0.0470(16) 0.0048(14) -0.0107(12) 0.0044(12)
C4 0.0369(13) 0.0400(16) 0.0554(18) -0.0011(14) -0.0043(12) -0.0032(11)
C5 0.0346(13) 0.0366(15) 0.0494(16) 0.0067(12) 0.0058(12) 0.0005(11)
C6 0.0276(11) 0.0321(14) 0.0320(13) 0.0010(11) 0.0043(10) 0.0055(9)
C7 0.0426(13) 0.0262(13) 0.0385(14) 0.0037(11) 0.0142(11) 0.0031(10)
C8 0.0485(14) 0.0270(14) 0.0401(14) 0.0075(11) 0.0123(11) 0.0093(11)
C9 0.0419(13) 0.0393(15) 0.0395(14) 0.0135(12) 0.0041(11) 0.0077(11)
C10 0.0339(12) 0.0608(18) 0.0341(14) 0.0091(13) 0.0005(11) 0.0058(12)
C11 0.0397(13) 0.0426(16) 0.0406(15) 0.0101(12) 0.0042(11) -0.0051(11)
C12 0.0349(12) 0.0455(16) 0.0338(13) 0.0098(12) 0.0068(10) -0.0075(11)
C13 0.0279(11) 0.0349(14) 0.0316(13) 0.0081(11) 0.0042(10) 0.0019(10)
C14 0.0308(11) 0.0331(14) 0.0248(12) 0.0051(10) 0.0021(9) 0.0036(10)
C15 0.0249(11) 0.0257(12) 0.0306(12) 0.0062(10) 0.0001(9) 0.0054(9)
C16 0.0268(11) 0.0289(13) 0.0305(12) 0.0085(10) 0.0052(9) 0.0032(9)
C17 0.0272(11) 0.0286(13) 0.0272(12) 0.0064(10) 0.0026(9) 0.0065(9)
C18 0.0288(11) 0.0288(13) 0.0303(12) 0.0030(10) 0.0031(9) -0.0003(9)
C19 0.0252(11) 0.0385(14) 0.0312(13) 0.0095(11) 0.0054(9) 0.0026(9)
C20 0.0240(11) 0.0403(15) 0.0345(13) 0.0076(11) 0.0054(10) 0.0055(10)
C21 0.0353(12) 0.0395(15) 0.0226(12) 0.0005(10) 0.0024(10) -0.0025(10)
C22 0.0326(12) 0.0330(14) 0.0319(13) 0.0048(11) 0.0004(10) -0.0050(10)
C23 0.0367(12) 0.0312(14) 0.0506(16) 0.0124(12) 0.0068(11) 0.0047(10)
C24 0.0362(12) 0.0338(14) 0.0400(14) 0.0140(11) 0.0045(11) 0.0029(10)
C25 0.0289(11) 0.0312(13) 0.0279(12) 0.0066(10) 0.0005(9) 0.0013(9)
N1 0.0278(11) 0.0370(13) 0.0396(12) -0.0022(10) 0.0046(9) -0.0021(9)
N2 0.0397(11) 0.0330(12) 0.0345(12) 0.0018(10) 0.0002(10) -0.0040(9)
O1 0.0356(8) 0.0306(9) 0.0336(9) 0.0075(7) 0.0056(7) -0.0018(7)
O2 0.0407(9) 0.0383(10) 0.0310(9) 0.0049(8) 0.0045(7) 0.0106(7)
O3 0.0363(9) 0.0588(13) 0.0394(10) 0.0177(9) -0.0018(8) -0.0103(8)
O4 0.0384(9) 0.0607(13) 0.0322(9) 0.0035(9) 0.0079(7) -0.0176(8)
O5 0.0337(8) 0.0369(10) 0.0255(8) 0.0025(7) 0.0056(7) -0.0038(7)
O6 0.0287(8) 0.0591(12) 0.0264(9) 0.0072(8) 0.0041(7) 0.0102(7)
O7 0.0292(8) 0.0285(9) 0.0479(10) 0.0055(8) 0.0040(7) -0.0001(7)
O8 0.0307(8) 0.0337(10) 0.0323(9) 0.0067(7) 0.0002(7) -0.0027(7)
O9 0.0303(9) 0.0520(12) 0.0505(11) -0.0092(9) 0.0103(8) -0.0082(8)

loop_
_atom_type_symbol
_atom_type_description
_atom_type_scat_dispersion_real
_atom_type_scat_dispersion_imag
_atom_type_scat_source
C C 0.0033 0.0016 'International Tables Vol C Tables 4.2.6.8 and 6.1.1.4'
H H 0.0000 0.0000 'International Tables Vol C Tables 4.2.6.8 and 6.1.1.4'
N N 0.0061 0.0033 'International Tables Vol C Tables 4.2.6.8 and 6.1.1.4'
O O 0.0106 0.0060 'International Tables Vol C Tables 4.2.6.8 and 6.1.1.4'

loop_
_geom_angle_atom_site_label_1
_geom_angle_atom_site_label_2
_geom_angle_atom_site_label_3
_geom_angle
_geom_angle_site_symmetry_1
_geom_angle_site_symmetry_3
_geom_angle_publ_flag
O8 C1 C2 123.9(2) . . ?
O8 C1 C6 115.71(19) . . ?
C2 C1 C6 120.4(2) . . ?
C1 C2 C3 119.7(2) . . ?
C1 C2 H2 120.2 . . ?
C3 C2 H2 120.2 . . ?
C4 C3 C2 120.3(2) . . ?
C4 C3 H3 119.8 . . ?
C2 C3 H3 119.8 . . ?
C3 C4 C5 120.2(2) . . ?
C3 C4 H4 119.9 . . ?
C5 C4 H4 119.9 . . ?
C6 C5 C4 120.1(3) . . ?
C6 C5 H5 119.9 . . ?
C4 C5 H5 119.9 . . ?
O1 C6 C5 124.6(2) . . ?
O1 C6 C1 116.09(18) . . ?
C5 C6 C1 119.3(2) . . ?
O1 C7 C8 109.29(18) . . ?
O1 C7 H7A 109.8 . . ?
C8 C7 H7A 109.8 . . ?
O1 C7 H7B 109.8 . . ?
C8 C7 H7B 109.8 . . ?
H7A C7 H7B 108.3 . . ?
O2 C8 C7 110.37(18) . . ?
O2 C8 H8A 109.6 . . ?
C7 C8 H8A 109.6 . . ?
O2 C8 H8B 109.6 . . ?
C7 C8 H8B 109.6 . . ?
H8A C8 H8B 108.1 . . ?
O2 C9 C10 107.67(17) . . ?
O2 C9 H9A 110.2 . . ?
C10 C9 H9A 110.2 . . ?
O2 C9 H9B 110.2 . . ?
C10 C9 H9B 110.2 . . ?
H9A C9 H9B 108.5 . . ?
O3 C10 C9 110.20(18) . . ?
O3 C10 H10A 109.6 . . ?
C9 C10 H10A 109.6 . . ?
O3 C10 H10B 109.6 . . ?
C9 C10 H10B 109.6 . . ?
H10A C10 H10B 108.1 . . ?
O3 C11 C12 106.0(2) . . ?
O3 C11 H11A 110.5 . . ?
C12 C11 H11A 110.5 . . ?
O3 C11 H11B 110.5 . . ?
C12 C11 H11B 110.5 . . ?
H11A C11 H11B 108.7 . . ?
O4 C12 C11 111.8(2) . . ?
O4 C12 H12A 109.3 . . ?
C11 C12 H12A 109.3 . . ?
O4 C12 H12B 109.3 . . ?
C11 C12 H12B 109.3 . . ?
H12A C12 H12B 107.9 . . ?
O4 C13 C18 125.3(2) . . ?
O4 C13 C14 114.45(19) . . ?
C18 C13 C14 120.2(2) . . ?
C15 C14 C13 119.8(2) . . ?
C15 C14 H14 120.1 . . ?
C13 C14 H14 120.1 . . ?
C14 C15 C16 120.80(19) . . ?
C14 C15 C25 121.0(2) . . ?
C16 C15 C25 118.2(2) . . ?
C17 C16 C15 118.4(2) . . ?
C17 C16 H16 120.8 . . ?
C15 C16 H16 120.8 . . ?
O5 C17 C16 124.4(2) . . ?
O5 C17 C18 114.27(18) . . ?
C16 C17 C18 121.3(2) . . ?
C13 C18 C17 119.3(2) . . ?
C13 C18 H18 120.3 . . ?
C17 C18 H18 120.3 . . ?
O5 C19 C20 107.70(17) . . ?
O5 C19 H19A 110.2 . . ?
C20 C19 H19A 110.2 . . ?
O5 C19 H19B 110.2 . . ?
C20 C19 H19B 110.2 . . ?
H19A C19 H19B 108.5 . . ?
O6 C20 C19 108.70(17) . . ?
O6 C20 H20A 109.9 . . ?
C19 C20 H20A 109.9 . . ?
O6 C20 H20B 109.9 . . ?
C19 C20 H20B 109.9 . . ?
H20A C20 H20B 108.3 . . ?
O6 C21 C22 108.02(18) . . ?
O6 C21 H21A 110.1 . . ?
C22 C21 H21A 110.1 . . ?
O6 C21 H21B 110.1 . . ?
C22 C21 H21B 110.1 . . ?
H21A C21 H21B 108.4 . . ?
O7 C22 C21 110.28(19) . . ?
O7 C22 H22A 109.6 . . ?
C21 C22 H22A 109.6 . . ?
O7 C22 H22B 109.6 . . ?
C21 C22 H22B 109.6 . . ?
H22A C22 H22B 108.1 . . ?
O7 C23 C24 110.56(19) . . ?
O7 C23 H23A 109.5 . . ?
C24 C23 H23A 109.5 . . ?
O7 C23 H23B 109.5 . . ?
C24 C23 H23B 109.5 . . ?
H23A C23 H23B 108.1 . . ?
O8 C24 C23 109.16(19) . . ?
O8 C24 H24A 109.8 . . ?
C23 C24 H24A 109.8 . . ?
O8 C24 H24B 109.8 . . ?
C23 C24 H24B 109.8 . . ?
H24A C24 H24B 108.3 . . ?
O9 C25 N1 121.9(2) . . ?
O9 C25 C15 122.5(2) . . ?
N1 C25 C15 115.55(19) . . ?
C25 N1 N2 122.2(2) . . ?
C25 N1 H1N 120.1(19) . . ?
N2 N1 H1N 114(2) . . ?
N1 N2 H2N 106.7(17) . . ?
N1 N2 H3N 108.1(19) . . ?
H2N N2 H3N 108(2) . . ?
C6 O1 C7 116.77(17) . . ?
C8 O2 C9 111.03(16) . . ?
C10 O3 C11 114.23(19) . . ?
C13 O4 C12 120.26(17) . . ?
C17 O5 C19 117.62(16) . . ?
C21 O6 C20 113.94(16) . . ?
C23 O7 C22 110.35(17) . . ?
C1 O8 C24 115.76(17) . . ?

loop_
_geom_bond_atom_site_label_1
_geom_bond_atom_site_label_2
_geom_bond_distance
_geom_bond_site_symmetry_2
_geom_bond_publ_flag
C1 O8 1.381(2) . ?
C1 C2 1.383(3) . ?
C1 C6 1.399(3) . ?
C2 C3 1.393(3) . ?
C2 H2 0.9500 . ?
C3 C4 1.371(4) . ?
C3 H3 0.9500 . ?
C4 C5 1.396(3) . ?
C4 H4 0.9500 . ?
C5 C6 1.384(3) . ?
C5 H5 0.9500 . ?
C6 O1 1.369(3) . ?
C7 O1 1.434(3) . ?
C7 C8 1.489(3) . ?
C7 H7A 0.9900 . ?
C7 H7B 0.9900 . ?
C8 O2 1.421(3) . ?
C8 H8A 0.9900 . ?
C8 H8B 0.9900 . ?
C9 O2 1.423(3) . ?
C9 C10 1.497(3) . ?
C9 H9A 0.9900 . ?
C9 H9B 0.9900 . ?
C10 O3 1.420(3) . ?
C10 H10A 0.9900 . ?
C10 H10B 0.9900 . ?
C11 O3 1.425(3) . ?
C11 C12 1.499(3) . ?
C11 H11A 0.9900 . ?
C11 H11B 0.9900 . ?
C12 O4 1.432(3) . ?
C12 H12A 0.9900 . ?
C12 H12B 0.9900 . ?
C13 O4 1.368(3) . ?
C13 C18 1.373(3) . ?
C13 C14 1.401(3) . ?
C14 C15 1.381(3) . ?
C14 H14 0.9500 . ?
C15 C16 1.396(3) . ?
C15 C25 1.500(3) . ?
C16 C17 1.387(3) . ?
C16 H16 0.9500 . ?
C17 O5 1.373(3) . ?
C17 C18 1.399(3) . ?
C18 H18 0.9500 . ?
C19 O5 1.431(3) . ?
C19 C20 1.496(3) . ?
C19 H19A 0.9900 . ?
C19 H19B 0.9900 . ?
C20 O6 1.428(2) . ?
C20 H20A 0.9900 . ?
C20 H20B 0.9900 . ?
C21 O6 1.417(3) . ?
C21 C22 1.513(3) . ?
C21 H21A 0.9900 . ?
C21 H21B 0.9900 . ?
C22 O7 1.420(3) . ?
C22 H22A 0.9900 . ?
C22 H22B 0.9900 . ?
C23 O7 1.419(3) . ?
C23 C24 1.493(3) . ?
C23 H23A 0.9900 . ?
C23 H23B 0.9900 . ?
C24 O8 1.429(3) . ?
C24 H24A 0.9900 . ?
C24 H24B 0.9900 . ?
C25 O9 1.220(3) . ?
C25 N1 1.341(3) . ?
N1 N2 1.419(3) . ?
N1 H1N 0.77(2) . ?
N2 H2N 0.99(3) . ?
N2 H3N 0.91(3) . ?

loop_
_geom_hbond_atom_site_label_D
_geom_hbond_atom_site_label_H
_geom_hbond_atom_site_label_A
_geom_hbond_distance_DH
_geom_hbond_distance_HA
_geom_hbond_distance_DA
_geom_hbond_angle_DHA
_geom_hbond_site_symmetry_A
N2 H2N O2 0.99(3) 2.40(3) 3.238(3) 142(2) 2_554
N1 H1N O6 0.77(2) 2.55(3) 3.239(3) 151(2) 2_554
N2 H3N O8 0.91(3) 2.46(3) 3.332(3) 162(3) 2_554

loop_
_geom_torsion_atom_site_label_1
_geom_torsion_atom_site_label_2
_geom_torsion_atom_site_label_3
_geom_torsion_atom_site_label_4
_geom_torsion
_geom_torsion_site_symmetry_1
_geom_torsion_site_symmetry_2
_geom_torsion_site_symmetry_3
_geom_torsion_site_symmetry_4
_geom_torsion_publ_flag
O8 C1 C2 C3 179.8(2) . . . . ?
C6 C1 C2 C3 -1.0(3) . . . . ?
C1 C2 C3 C4 0.7(4) . . . . ?
C2 C3 C4 C5 0.2(4) . . . . ?
C3 C4 C5 C6 -0.8(4) . . . . ?
C4 C5 C6 O1 179.3(2) . . . . ?
C4 C5 C6 C1 0.6(3) . . . . ?
O8 C1 C6 O1 0.8(3) . . . . ?
C2 C1 C6 O1 -178.45(18) . . . . ?
O8 C1 C6 C5 179.58(18) . . . . ?
C2 C1 C6 C5 0.4(3) . . . . ?
O1 C7 C8 O2 -73.2(2) . . . . ?
O2 C9 C10 O3 176.6(2) . . . . ?
O3 C11 C12 O4 161.83(18) . . . . ?
O4 C13 C14 C15 -177.86(19) . . . . ?
C18 C13 C14 C15 2.0(3) . . . . ?
C13 C14 C15 C16 -0.2(3) . . . . ?
C13 C14 C15 C25 179.19(19) . . . . ?
C14 C15 C16 C17 -2.6(3) . . . . ?
C25 C15 C16 C17 177.93(18) . . . . ?
C15 C16 C17 O5 -176.70(19) . . . . ?
C15 C16 C17 C18 3.8(3) . . . . ?
O4 C13 C18 C17 179.0(2) . . . . ?
C14 C13 C18 C17 -0.9(3) . . . . ?
O5 C17 C18 C13 178.39(19) . . . . ?
C16 C17 C18 C13 -2.1(3) . . . . ?
O5 C19 C20 O6 -66.9(2) . . . . ?
O6 C21 C22 O7 99.7(2) . . . . ?
O7 C23 C24 O8 -68.8(3) . . . . ?
C14 C15 C25 O9 -147.2(2) . . . . ?
C16 C15 C25 O9 32.2(3) . . . . ?
C14 C15 C25 N1 33.0(3) . . . . ?
C16 C15 C25 N1 -147.6(2) . . . . ?
O9 C25 N1 N2 -7.9(4) . . . . ?
C15 C25 N1 N2 172.0(2) . . . . ?
C5 C6 O1 C7 -5.0(3) . . . . ?
C1 C6 O1 C7 173.73(18) . . . . ?
C8 C7 O1 C6 -171.38(17) . . . . ?
C7 C8 O2 C9 -176.3(2) . . . . ?
C10 C9 O2 C8 170.0(2) . . . . ?
C9 C10 O3 C11 -86.7(3) . . . . ?
C12 C11 O3 C10 142.7(2) . . . . ?
C18 C13 O4 C12 -2.6(3) . . . . ?
C14 C13 O4 C12 177.24(19) . . . . ?
C11 C12 O4 C13 85.8(3) . . . . ?
C16 C17 O5 C19 4.7(3) . . . . ?
C18 C17 O5 C19 -175.74(18) . . . . ?
C20 C19 O5 C17 175.29(17) . . . . ?
C22 C21 O6 C20 164.37(18) . . . . ?
C19 C20 O6 C21 -160.06(19) . . . . ?
C24 C23 O7 C22 -161.0(2) . . . . ?
C21 C22 O7 C23 -170.63(19) . . . . ?
C2 C1 O8 C24 6.2(3) . . . . ?
C6 C1 O8 C24 -172.98(19) . . . . ?
C23 C24 O8 C1 172.11(17) . . . . ?

loop_
_cod_related_entry_id
_cod_related_entry_database
_cod_related_entry_code
1 ChemSpider 30653761
